data_4501998
loop_
_publ_author_name
'Danylyuk, Oksana'
'Le\'sniewska, Barbara'
'Suwinska, Kinga'
'Matoussi, Nabila'
'Coleman, Anthony W.'

_publ_section_title
;
 Structural Diversity in the Crystalline Complexes
 ofpara-Sulfonato-calix[4]arene with Bipyridinium Derivatives
;
_journal_issue 10
_journal_name_full 'Crystal Growth &amp; Design'
_journal_page_first 4542
_journal_paper_doi 10.1021/cg100831c
_journal_volume 10
_journal_year 2010
_chemical_formula_moiety 'C28 H20 O16 S4, 2(C13 H16 N2), C3 H6 O, 3(H2 O)'
_chemical_formula_sum 'C57 H64 N4 O20 S4'
_chemical_formula_weight 1253.36
_chemical_name_systematic
;
 ?
;
_space_group_IT_number 14
_symmetry_cell_setting monoclinic
_symmetry_space_group_name_Hall '-P 2ybc'
_symmetry_space_group_name_H-M 'P 1 21/c 1'
_atom_sites_solution_hydrogens geom
_atom_sites_solution_primary direct
_atom_sites_solution_secondary difmap
_audit_creation_method SHELXL-97
_cell_angle_alpha 90.00
_cell_angle_beta 92.368(1)
_cell_angle_gamma 90.00
_cell_formula_units_Z 4
_cell_length_a 17.5697(4)
_cell_length_b 17.2493(4)
_cell_length_c 18.6606(3)
_cell_measurement_reflns_used 9914
_cell_measurement_temperature 100(2)
_cell_measurement_theta_max 24.71
_cell_measurement_theta_min 2.91
_cell_volume 5650.5(2)
_computing_cell_refinement 'Denzo and Scalepak (Otwinowski & Minor, 1997)'
_computing_data_collection 'Collect data collection software (Nonius B.V., 1998)'
_computing_data_reduction 'Denzo and Scalepak (Otwinowski & Minor, 1997)'
_computing_structure_refinement 'SHELXL-97 (Sheldrick, 1997)'
_computing_structure_solution 'SHELXS-97 (Sheldrick, 1990)'
_diffrn_ambient_temperature 100(2)
_diffrn_detector_area_resol_mean 8.3
_diffrn_measured_fraction_theta_full 0.993
_diffrn_measured_fraction_theta_max 0.993
_diffrn_measurement_device_type KappaApexII
_diffrn_measurement_method CCD
_diffrn_radiation_monochromator graphite
_diffrn_radiation_source 'fine-focus sealed tube'
_diffrn_radiation_type MoK\a
_diffrn_radiation_wavelength 0.71073
_diffrn_reflns_av_R_equivalents 0.0328
_diffrn_reflns_av_sigmaI/netI 0.0375
_diffrn_reflns_limit_h_max 20
_diffrn_reflns_limit_h_min -20
_diffrn_reflns_limit_k_max 20
_diffrn_reflns_limit_k_min -20
_diffrn_reflns_limit_l_max 21
_diffrn_reflns_limit_l_min -21
_diffrn_reflns_number 18654
_diffrn_reflns_theta_full 24.69
_diffrn_reflns_theta_max 24.69
_diffrn_reflns_theta_min 3.12
_exptl_absorpt_coefficient_mu 0.251
_exptl_absorpt_correction_T_max 0.9061
_exptl_absorpt_correction_T_min 0.8436
_exptl_absorpt_correction_type multi-scan
_exptl_absorpt_process_details 'DENZO and SCALEPACK (Otwinowski & Minor 1997)'
_exptl_crystal_colour colourless
_exptl_crystal_density_diffrn 1.473
_exptl_crystal_density_method 'not measured'
_exptl_crystal_description block
_exptl_crystal_F_000 2632
_exptl_crystal_size_max 0.70
_exptl_crystal_size_mid 0.40
_exptl_crystal_size_min 0.40
_refine_diff_density_max 0.620
_refine_diff_density_min -0.788
_refine_diff_density_rms 0.066
_refine_ls_extinction_method none
_refine_ls_goodness_of_fit_ref 1.028
_refine_ls_hydrogen_treatment constr
_refine_ls_matrix_type full
_refine_ls_number_parameters 790
_refine_ls_number_reflns 9533
_refine_ls_number_restraints 0
_refine_ls_restrained_S_all 1.028
_refine_ls_R_factor_all 0.0631
_refine_ls_R_factor_gt 0.0488
_refine_ls_shift/su_max 0.001
_refine_ls_shift/su_mean 0.000
_refine_ls_structure_factor_coef Fsqd
_refine_ls_weighting_details 'calc w=1/[\s^2^(Fo^2^)+(0.0460P)^2^+11.0664P] where P=(Fo^2^+2Fc^2^)/3'
_refine_ls_weighting_scheme calc
_refine_ls_wR_factor_gt 0.1149
_refine_ls_wR_factor_ref 0.1219
_reflns_number_gt 7910
_reflns_number_total 9533
_reflns_threshold_expression >2\s(I)
_cod_data_source_file cg100831c_si_002.cif
_cod_data_source_block complex_7
_cod_original_sg_symbol_H-M P21/c
_cod_database_code 4501998

loop_
_symmetry_equiv_pos_as_xyz
'x, y, z'
'-x, y+1/2, -z+1/2'
'-x, -y, -z'
'x, -y-1/2, z-1/2'

loop_
_atom_site_label
_atom_site_type_symbol
_atom_site_fract_x
_atom_site_fract_y
_atom_site_fract_z
_atom_site_U_iso_or_equiv
_atom_site_adp_type
_atom_site_occupancy
_atom_site_symmetry_multiplicity
_atom_site_calc_flag
_atom_site_refinement_flags
_atom_site_disorder_assembly
_atom_site_disorder_group
C1 C 0.10827(14) 0.81960(16) 0.42617(14) 0.0145(6) Uani 1 1 d . . .
C2 C 0.11704(15) 0.88965(16) 0.46350(14) 0.0148(6) Uani 1 1 d . . .
C3 C 0.07843(15) 0.89774(16) 0.52671(14) 0.0165(6) Uani 1 1 d . . .
H3 H 0.0836 0.9445 0.5533 0.020 Uiso 1 1 calc R . .
C4 C 0.03255(15) 0.83903(16) 0.55170(14) 0.0171(6) Uani 1 1 d . . .
C5 C 0.02412(15) 0.77032(16) 0.51318(14) 0.0157(6) Uani 1 1 d . . .
H5 H -0.0079 0.7305 0.5300 0.019 Uiso 1 1 calc R . .
C6 C 0.06248(15) 0.75961(15) 0.44975(14) 0.0147(6) Uani 1 1 d . . .
C7 C 0.05585(16) 0.68283(16) 0.40943(15) 0.0175(6) Uani 1 1 d . . .
H7A H 0.0055 0.6594 0.4175 0.021 Uiso 1 1 calc R . .
H7B H 0.0591 0.6926 0.3574 0.021 Uiso 1 1 calc R . .
C8 C 0.18887(16) 0.62402(15) 0.40098(14) 0.0165(6) Uani 1 1 d . . .
C9 C 0.11816(15) 0.62619(15) 0.43348(15) 0.0161(6) Uani 1 1 d . . .
C10 C 0.10581(16) 0.57482(15) 0.48882(15) 0.0173(6) Uani 1 1 d . . .
H10 H 0.0582 0.5748 0.5111 0.021 Uiso 1 1 calc R . .
C11 C 0.16240(16) 0.52321(16) 0.51211(14) 0.0169(6) Uani 1 1 d . . .
C12 C 0.23304(16) 0.52336(16) 0.48070(15) 0.0188(6) Uani 1 1 d . . .
H12 H 0.2718 0.4889 0.4978 0.023 Uiso 1 1 calc R . .
C13 C 0.24707(16) 0.57369(16) 0.42451(15) 0.0178(6) Uani 1 1 d . . .
C14 C 0.32418(15) 0.57367(16) 0.39036(15) 0.0179(6) Uani 1 1 d . . .
H14A H 0.3464 0.5210 0.3940 0.022 Uiso 1 1 calc R . .
H14B H 0.3170 0.5866 0.3388 0.022 Uiso 1 1 calc R . .
C15 C 0.38387(15) 0.70859(16) 0.40311(14) 0.0162(6) Uani 1 1 d . . .
C16 C 0.37926(15) 0.63124(16) 0.42566(14) 0.0163(6) Uani 1 1 d . . .
C17 C 0.42893(15) 0.60710(16) 0.48176(14) 0.0178(6) Uani 1 1 d . . .
H17 H 0.4276 0.5549 0.4978 0.021 Uiso 1 1 calc R . .
C18 C 0.48032(15) 0.65889(16) 0.51435(14) 0.0170(6) Uani 1 1 d . . .
C19 C 0.48196(15) 0.73555(16) 0.49203(14) 0.0165(6) Uani 1 1 d . . .
H19 H 0.5166 0.7707 0.5152 0.020 Uiso 1 1 calc R . .
C20 C 0.43367(15) 0.76183(16) 0.43613(14) 0.0157(6) Uani 1 1 d . . .
C21 C 0.43531(15) 0.84596(16) 0.41331(14) 0.0161(6) Uani 1 1 d . . .
H21A H 0.4233 0.8496 0.3611 0.019 Uiso 1 1 calc R . .
H21B H 0.4871 0.8671 0.4228 0.019 Uiso 1 1 calc R . .
C22 C 0.30311(15) 0.90490(15) 0.42719(14) 0.0151(6) Uani 1 1 d . . .
C23 C 0.37801(15) 0.89424(15) 0.45355(14) 0.0159(6) Uani 1 1 d . . .
C24 C 0.39890(15) 0.92591(16) 0.52019(14) 0.0166(6) Uani 1 1 d . . .
H24 H 0.4495 0.9194 0.5391 0.020 Uiso 1 1 calc R . .
C25 C 0.34675(15) 0.96679(16) 0.55926(14) 0.0166(6) Uani 1 1 d . . .
C26 C 0.27249(16) 0.97713(16) 0.53177(15) 0.0180(6) Uani 1 1 d . . .
H26 H 0.2372 1.0056 0.5586 0.022 Uiso 1 1 calc R . .
C27 C 0.24946(15) 0.94630(16) 0.46552(14) 0.0161(6) Uani 1 1 d . . .
C28 C 0.16740(15) 0.95510(15) 0.43726(14) 0.0158(6) Uani 1 1 d . . .
H28A H 0.1660 0.9551 0.3842 0.019 Uiso 1 1 calc R . .
H28B H 0.1471 1.0054 0.4533 0.019 Uiso 1 1 calc R . .
O1 O 0.14282(11) 0.80903(11) 0.36170(10) 0.0189(4) Uani 1 1 d . . .
H1 H 0.1814 0.8376 0.3603 0.028 Uiso 1 1 calc R . .
O2 O 0.20217(11) 0.66973(11) 0.34188(10) 0.0201(4) Uani 1 1 d . . .
H2 H 0.1763 0.7105 0.3438 0.030 Uiso 1 1 calc R . .
O3 O 0.34004(11) 0.73432(11) 0.34477(10) 0.0198(4) Uani 1 1 d . . .
H3A H 0.2982 0.7107 0.3430 0.030 Uiso 1 1 calc R . .
O4 O 0.27949(11) 0.87645(11) 0.36094(10) 0.0190(4) Uani 1 1 d . . .
H4 H 0.3078 0.8395 0.3498 0.029 Uiso 1 1 calc R . .
O5 O -0.06923(11) 0.79321(12) 0.63897(10) 0.0231(5) Uani 1 1 d . . .
O6 O -0.03893(12) 0.93091(12) 0.63561(11) 0.0248(5) Uani 1 1 d . . .
O7 O 0.05083(11) 0.84008(12) 0.69014(10) 0.0223(4) Uani 1 1 d . . .
O8 O 0.08776(12) 0.48840(12) 0.62432(11) 0.0260(5) Uani 1 1 d . . .
O9 O 0.10989(12) 0.38646(11) 0.53845(10) 0.0236(5) Uani 1 1 d . . .
O10 O 0.21506(12) 0.43469(13) 0.61479(12) 0.0308(5) Uani 1 1 d . . .
O11 O 0.50960(13) 0.56505(12) 0.61914(11) 0.0278(5) Uani 1 1 d . . .
O12 O 0.61198(11) 0.59639(12) 0.54061(10) 0.0240(5) Uani 1 1 d . . .
O13 O 0.56824(12) 0.69274(12) 0.62456(11) 0.0262(5) Uani 1 1 d . . .
O14 O 0.35843(11) 0.93578(12) 0.69512(10) 0.0234(5) Uani 1 1 d . . .
O15 O 0.45313(11) 1.01998(12) 0.64578(11) 0.0247(5) Uani 1 1 d . . .
O16 O 0.32348(12) 1.06660(12) 0.65987(11) 0.0250(5) Uani 1 1 d . . .
S1 S -0.01083(4) 0.85173(4) 0.63514(4) 0.01720(16) Uani 1 1 d . . .
S2 S 0.14263(4) 0.45203(4) 0.57776(4) 0.01884(16) Uani 1 1 d . . .
S3 S 0.54875(4) 0.62615(4) 0.58019(4) 0.01857(16) Uani 1 1 d . . .
S4 S 0.37237(4) 1.00125(4) 0.64687(4) 0.01751(16) Uani 1 1 d . . .
C1A C 0.07059(17) 0.50570(17) 0.31055(15) 0.0218(6) Uani 1 1 d . . .
H1A H 0.0216 0.5266 0.3184 0.026 Uiso 1 1 calc R . .
C2A C 0.09733(17) 0.44407(17) 0.35119(15) 0.0224(6) Uani 1 1 d . . .
H2A H 0.0664 0.4221 0.3865 0.027 Uiso 1 1 calc R . .
C3A C 0.16932(16) 0.41379(16) 0.34084(15) 0.0197(6) Uani 1 1 d . . .
C4A C 0.21178(17) 0.44717(17) 0.28694(15) 0.0219(6) Uani 1 1 d . . .
H4A H 0.2607 0.4271 0.2775 0.026 Uiso 1 1 calc R . .
C5A C 0.18324(17) 0.50884(17) 0.24758(15) 0.0223(6) Uani 1 1 d . . .
H5A H 0.2128 0.5319 0.2118 0.027 Uiso 1 1 calc R . .
C6A C 0.20078(18) 0.34924(17) 0.38724(15) 0.0243(7) Uani 1 1 d . . .
H6A1 H 0.1596 0.3294 0.4169 0.029 Uiso 1 1 calc R . .
H6A2 H 0.2411 0.3707 0.4202 0.029 Uiso 1 1 calc R . .
C7A C 0.23412(16) 0.28127(16) 0.34621(15) 0.0199(6) Uani 1 1 d . . .
H7A1 H 0.2811 0.2980 0.3231 0.024 Uiso 1 1 calc R . .
H7A2 H 0.1970 0.2638 0.3082 0.024 Uiso 1 1 calc R . .
C8A C 0.25247(17) 0.21428(17) 0.39779(15) 0.0232(6) Uani 1 1 d . . .
H8A1 H 0.2905 0.2318 0.4349 0.028 Uiso 1 1 calc R . .
H8A2 H 0.2057 0.1993 0.4222 0.028 Uiso 1 1 calc R . .
C9A C 0.38579(18) 0.06019(18) 0.33255(17) 0.0275(7) Uani 1 1 d . . .
H9A H 0.4373 0.0445 0.3400 0.033 Uiso 1 1 calc R . .
C10A C 0.35881(17) 0.12308(18) 0.36831(17) 0.0264(7) Uani 1 1 d . . .
H10A H 0.3923 0.1520 0.3994 0.032 Uiso 1 1 calc R . .
C11A C 0.28306(16) 0.14501(17) 0.35970(14) 0.0193(6) Uani 1 1 d . . .
C12A C 0.23601(17) 0.10059(18) 0.31345(15) 0.0235(6) Uani 1 1 d . . .
H12A H 0.1834 0.1129 0.3072 0.028 Uiso 1 1 calc R . .
C13A C 0.26583(18) 0.03932(18) 0.27714(16) 0.0247(7) Uani 1 1 d . . .
H13A H 0.2342 0.0099 0.2448 0.030 Uiso 1 1 calc R . .
N1A N 0.11366(14) 0.53644(14) 0.25975(12) 0.0208(5) Uani 1 1 d . . .
H1A1 H 0.0957 0.5756 0.2339 0.025 Uiso 1 1 calc R . .
N2A N 0.33933(15) 0.02095(14) 0.28721(13) 0.0239(6) Uani 1 1 d . . .
H2A1 H 0.3577 -0.0182 0.2632 0.029 Uiso 1 1 calc R . .
C1B C 0.49171(18) 0.28801(18) 0.75183(16) 0.0260(7) Uani 1 1 d . . .
H1B H 0.5123 0.2589 0.7913 0.031 Uiso 1 1 calc R . .
C2B C 0.43308(17) 0.25815(18) 0.70979(16) 0.0248(7) Uani 1 1 d . . .
H2B H 0.4131 0.2084 0.7200 0.030 Uiso 1 1 calc R . .
C3B C 0.40240(16) 0.30112(17) 0.65145(15) 0.0213(6) Uani 1 1 d . . .
C4B C 0.43286(16) 0.37430(17) 0.63958(15) 0.0208(6) Uani 1 1 d . . .
H4B H 0.4126 0.4055 0.6014 0.025 Uiso 1 1 calc R . .
C5B C 0.49233(17) 0.40173(17) 0.68301(15) 0.0226(6) Uani 1 1 d . . .
H5B H 0.5134 0.4514 0.6742 0.027 Uiso 1 1 calc R . .
C6B C 0.33996(17) 0.26900(18) 0.60319(16) 0.0250(7) Uani 1 1 d . . .
H6B1 H 0.3581 0.2209 0.5806 0.030 Uiso 1 1 calc R . .
H6B2 H 0.3279 0.3068 0.5645 0.030 Uiso 1 1 calc R . .
C7B C 0.26730(16) 0.25109(17) 0.64246(15) 0.0203(6) Uani 1 1 d . . .
H7B1 H 0.2500 0.2984 0.6670 0.024 Uiso 1 1 calc R . .
H7B2 H 0.2782 0.2109 0.6793 0.024 Uiso 1 1 calc R . .
C8B C 0.20418(17) 0.22255(18) 0.59004(15) 0.0223(6) Uani 1 1 d . . .
H8B1 H 0.1888 0.2656 0.5575 0.027 Uiso 1 1 calc R . .
H8B2 H 0.2246 0.1804 0.5604 0.027 Uiso 1 1 calc R . .
C9B C 0.04092(16) 0.09371(17) 0.64240(16) 0.0217(6) Uani 1 1 d . . .
H9B H 0.0190 0.0452 0.6290 0.026 Uiso 1 1 calc R . .
C10B C 0.10244(17) 0.12205(17) 0.60744(15) 0.0216(6) Uani 1 1 d . . .
H10B H 0.1230 0.0925 0.5699 0.026 Uiso 1 1 calc R . .
C11B C 0.13542(16) 0.19342(16) 0.62600(14) 0.0181(6) Uani 1 1 d . . .
C12B C 0.10162(16) 0.23505(17) 0.68071(15) 0.0210(6) Uani 1 1 d . . .
H12B H 0.1212 0.2845 0.6944 0.025 Uiso 1 1 calc R . .
C13B C 0.04036(17) 0.20493(18) 0.71477(15) 0.0232(6) Uani 1 1 d . . .
H13B H 0.0179 0.2335 0.7520 0.028 Uiso 1 1 calc R . .
N1B N 0.52040(14) 0.35850(14) 0.73755(13) 0.0217(5) Uani 1 1 d . . .
H1B1 H 0.5585 0.3766 0.7647 0.026 Uiso 1 1 calc R . .
N2B N 0.01220(14) 0.13549(14) 0.69569(12) 0.0213(5) Uani 1 1 d . . .
H2B1 H -0.0263 0.1166 0.7188 0.026 Uiso 1 1 calc R . .
C1C C 0.25229(19) 0.71440(19) 0.66281(18) 0.0300(7) Uani 1 1 d . . .
C2C C 0.2010(3) 0.7168(3) 0.5992(2) 0.0613(12) Uani 1 1 d . . .
H2C1 H 0.1486 0.7079 0.6133 0.092 Uiso 1 1 calc R . .
H2C2 H 0.2155 0.6764 0.5655 0.092 Uiso 1 1 calc R . .
H2C3 H 0.2044 0.7677 0.5762 0.092 Uiso 1 1 calc R . .
C3C C 0.3312(2) 0.7369(3) 0.6591(2) 0.0498(10) Uani 1 1 d . . .
H3C1 H 0.3345 0.7933 0.6536 0.075 Uiso 1 1 calc R . .
H3C2 H 0.3534 0.7116 0.6178 0.075 Uiso 1 1 calc R . .
H3C3 H 0.3592 0.7211 0.7032 0.075 Uiso 1 1 calc R . .
O1C O 0.22845(15) 0.69267(17) 0.72163(14) 0.0508(7) Uani 1 1 d . . .
O1W O 0.10962(14) 0.58682(16) 0.73553(13) 0.0312(6) Uani 0.90 1 d PG A 1
H1W1 H 0.1429 0.6229 0.7246 0.047 Uiso 1 1 d G A 1
H2W1 H 0.1079 0.5588 0.6961 0.047 Uiso 1 1 d G A 1
O1W1 O 0.0952(11) 0.5356(11) 0.7653(10) 0.018(4) Uani 0.10 1 d P B 2
O2W O 0.3262(2) 0.5524(2) 0.6439(2) 0.0807(10) Uani 1 1 d G . .
H2WA H 0.2961 0.5161 0.6305 0.121 Uiso 1 1 d G . .
H2WB H 0.3596 0.5568 0.6125 0.121 Uiso 1 1 d G . .
O3W O 0.55112(14) 0.08855(14) 0.75080(12) 0.0357(6) Uani 1 1 d G . .
H3WA H 0.5225 0.0847 0.7900 0.054 Uiso 0.50 1 d PG . .
H3WB H 0.5963 0.0945 0.7720 0.054 Uiso 1 1 d G . .
H3WC H 0.5345 0.0542 0.7198 0.054 Uiso 0.50 1 d PG . .

loop_
_atom_site_aniso_label
_atom_site_aniso_U_11
_atom_site_aniso_U_22
_atom_site_aniso_U_33
_atom_site_aniso_U_23
_atom_site_aniso_U_13
_atom_site_aniso_U_12
C1 0.0102(13) 0.0174(14) 0.0161(13) 0.0018(11) 0.0012(10) 0.0053(11)
C2 0.0111(13) 0.0146(13) 0.0185(13) 0.0043(11) -0.0027(10) 0.0021(11)
C3 0.0156(14) 0.0152(14) 0.0186(14) -0.0014(11) -0.0010(11) 0.0003(11)
C4 0.0128(13) 0.0189(14) 0.0193(14) 0.0020(11) -0.0019(11) 0.0030(11)
C5 0.0115(13) 0.0154(14) 0.0202(14) 0.0036(11) -0.0010(11) 0.0007(11)
C6 0.0126(13) 0.0109(13) 0.0203(14) 0.0005(11) -0.0032(11) -0.0004(11)
C7 0.0152(14) 0.0170(14) 0.0205(14) -0.0001(12) 0.0011(11) -0.0004(11)
C8 0.0175(14) 0.0133(13) 0.0185(14) -0.0029(11) -0.0004(11) -0.0040(11)
C9 0.0138(13) 0.0115(13) 0.0232(14) -0.0041(11) 0.0001(11) -0.0020(11)
C10 0.0162(14) 0.0142(14) 0.0216(14) -0.0053(11) 0.0026(11) -0.0026(11)
C11 0.0183(14) 0.0142(13) 0.0182(14) -0.0034(11) 0.0007(11) -0.0024(11)
C12 0.0176(14) 0.0135(13) 0.0252(15) -0.0014(12) 0.0003(11) 0.0004(11)
C13 0.0173(14) 0.0125(13) 0.0236(14) -0.0044(11) 0.0011(11) -0.0025(11)
C14 0.0166(14) 0.0121(13) 0.0253(15) -0.0027(11) 0.0036(11) -0.0006(11)
C15 0.0144(13) 0.0185(14) 0.0161(13) -0.0006(11) 0.0038(11) 0.0050(11)
C16 0.0127(13) 0.0155(14) 0.0215(14) -0.0021(11) 0.0081(11) 0.0008(11)
C17 0.0178(14) 0.0142(14) 0.0219(14) 0.0011(11) 0.0085(11) 0.0020(11)
C18 0.0168(14) 0.0191(14) 0.0155(13) -0.0018(11) 0.0047(11) 0.0023(12)
C19 0.0161(14) 0.0160(14) 0.0177(14) -0.0035(11) 0.0051(11) -0.0009(11)
C20 0.0151(13) 0.0150(14) 0.0173(13) -0.0012(11) 0.0066(11) 0.0030(11)
C21 0.0155(14) 0.0157(14) 0.0171(13) 0.0005(11) 0.0024(11) -0.0013(11)
C22 0.0183(14) 0.0111(13) 0.0161(13) 0.0031(11) 0.0009(11) -0.0021(11)
C23 0.0161(14) 0.0124(13) 0.0196(14) 0.0035(11) 0.0060(11) -0.0011(11)
C24 0.0133(13) 0.0161(14) 0.0206(14) 0.0038(11) 0.0011(11) -0.0006(11)
C25 0.0159(14) 0.0147(14) 0.0191(14) 0.0017(11) 0.0000(11) -0.0003(11)
C26 0.0193(14) 0.0140(13) 0.0212(14) 0.0007(11) 0.0064(11) 0.0003(11)
C27 0.0148(14) 0.0135(13) 0.0201(14) 0.0056(11) 0.0017(11) -0.0018(11)
C28 0.0167(14) 0.0123(13) 0.0186(13) 0.0015(11) 0.0009(11) 0.0009(11)
O1 0.0175(10) 0.0205(10) 0.0189(10) 0.0005(8) 0.0033(8) -0.0019(8)
O2 0.0225(11) 0.0164(10) 0.0216(10) 0.0016(8) 0.0034(8) -0.0011(8)
O3 0.0172(10) 0.0216(11) 0.0205(10) 0.0008(8) 0.0000(8) -0.0023(8)
O4 0.0215(11) 0.0180(10) 0.0176(10) -0.0019(8) 0.0016(8) -0.0001(8)
O5 0.0206(11) 0.0261(11) 0.0229(10) -0.0019(9) 0.0061(8) -0.0056(9)
O6 0.0263(11) 0.0199(11) 0.0288(11) 0.0001(9) 0.0086(9) 0.0050(9)
O7 0.0234(11) 0.0254(11) 0.0182(10) 0.0002(8) 0.0000(8) -0.0017(9)
O8 0.0317(12) 0.0232(11) 0.0238(11) -0.0017(9) 0.0096(9) 0.0001(9)
O9 0.0280(11) 0.0175(10) 0.0256(11) -0.0013(9) 0.0063(9) -0.0060(9)
O10 0.0258(12) 0.0294(12) 0.0366(12) 0.0105(10) -0.0052(10) -0.0019(10)
O11 0.0395(13) 0.0227(11) 0.0215(10) 0.0068(9) 0.0042(9) 0.0007(10)
O12 0.0225(11) 0.0262(11) 0.0232(10) 0.0028(9) 0.0014(8) 0.0084(9)
O13 0.0320(12) 0.0232(11) 0.0228(10) -0.0033(9) -0.0050(9) 0.0037(9)
O14 0.0248(11) 0.0254(11) 0.0201(10) 0.0039(9) 0.0011(8) -0.0010(9)
O15 0.0173(10) 0.0305(12) 0.0262(11) -0.0056(9) 0.0016(8) -0.0053(9)
O16 0.0264(11) 0.0225(11) 0.0262(11) -0.0042(9) 0.0028(9) 0.0082(9)
S1 0.0166(3) 0.0173(3) 0.0179(3) -0.0002(3) 0.0034(3) -0.0010(3)
S2 0.0192(4) 0.0164(3) 0.0211(3) 0.0006(3) 0.0029(3) -0.0015(3)
S3 0.0222(4) 0.0163(3) 0.0173(3) 0.0014(3) 0.0017(3) 0.0026(3)
S4 0.0158(3) 0.0178(4) 0.0189(3) -0.0021(3) 0.0011(3) 0.0001(3)
C1A 0.0211(15) 0.0191(15) 0.0252(15) -0.0101(12) 0.0026(12) -0.0032(12)
C2A 0.0267(16) 0.0171(15) 0.0239(15) -0.0065(12) 0.0052(12) -0.0049(13)
C3A 0.0239(15) 0.0165(14) 0.0187(14) -0.0079(11) -0.0006(12) -0.0026(12)
C4A 0.0210(15) 0.0234(15) 0.0215(14) -0.0055(12) 0.0026(12) -0.0009(13)
C5A 0.0222(15) 0.0257(16) 0.0191(14) -0.0027(12) 0.0028(12) -0.0018(13)
C6A 0.0309(17) 0.0215(15) 0.0206(15) -0.0034(12) 0.0025(13) -0.0005(13)
C7A 0.0198(14) 0.0205(15) 0.0195(14) -0.0004(12) 0.0024(11) -0.0001(12)
C8A 0.0241(16) 0.0248(16) 0.0209(15) -0.0022(12) 0.0021(12) 0.0022(13)
C9A 0.0198(16) 0.0231(16) 0.0401(18) 0.0030(14) 0.0066(14) 0.0000(13)
C10A 0.0202(15) 0.0236(16) 0.0353(17) -0.0026(13) 0.0002(13) -0.0024(13)
C11A 0.0227(15) 0.0196(15) 0.0160(13) 0.0050(11) 0.0049(11) -0.0002(12)
C12A 0.0218(15) 0.0256(16) 0.0230(15) 0.0028(13) -0.0021(12) 0.0012(13)
C13A 0.0292(17) 0.0230(16) 0.0218(15) 0.0009(12) 0.0001(12) -0.0007(13)
N1A 0.0240(13) 0.0176(12) 0.0203(12) -0.0025(10) -0.0025(10) -0.0003(10)
N2A 0.0322(15) 0.0175(12) 0.0229(13) 0.0017(10) 0.0120(11) 0.0001(11)
C1B 0.0267(16) 0.0290(17) 0.0227(15) 0.0043(13) 0.0067(13) -0.0037(14)
C2B 0.0272(16) 0.0222(16) 0.0254(16) 0.0026(13) 0.0050(13) -0.0053(13)
C3B 0.0203(15) 0.0230(15) 0.0215(15) -0.0024(12) 0.0100(12) 0.0000(12)
C4B 0.0214(15) 0.0205(15) 0.0210(14) 0.0020(12) 0.0072(12) 0.0020(12)
C5B 0.0281(16) 0.0154(14) 0.0252(15) -0.0001(12) 0.0116(13) 0.0024(12)
C6B 0.0247(16) 0.0271(16) 0.0236(15) 0.0028(13) 0.0065(12) -0.0012(13)
C7B 0.0195(15) 0.0205(15) 0.0212(14) 0.0020(12) 0.0046(11) 0.0021(12)
C8B 0.0244(16) 0.0241(16) 0.0184(14) 0.0017(12) 0.0008(12) 0.0024(13)
C9B 0.0193(15) 0.0175(15) 0.0281(15) 0.0036(12) -0.0027(12) 0.0029(12)
C10B 0.0223(15) 0.0189(15) 0.0236(15) -0.0029(12) 0.0000(12) 0.0069(12)
C11B 0.0183(14) 0.0179(14) 0.0180(14) 0.0036(11) -0.0022(11) 0.0055(12)
C12B 0.0216(15) 0.0208(15) 0.0203(14) -0.0022(12) -0.0017(12) 0.0046(12)
C13B 0.0224(15) 0.0285(17) 0.0185(14) -0.0017(13) -0.0020(12) 0.0039(13)
N1B 0.0187(13) 0.0244(13) 0.0224(13) -0.0032(11) 0.0055(10) -0.0035(10)
N2B 0.0196(13) 0.0251(13) 0.0192(12) 0.0066(10) -0.0004(10) 0.0025(11)
C1C 0.0294(17) 0.0249(17) 0.0352(18) -0.0050(14) -0.0038(14) 0.0024(14)
C2C 0.053(3) 0.074(3) 0.056(3) 0.005(2) -0.012(2) -0.001(2)
C3C 0.039(2) 0.053(3) 0.057(2) 0.005(2) -0.0038(19) -0.0039(19)
O1C 0.0476(16) 0.0621(18) 0.0424(15) 0.0089(14) -0.0032(12) -0.0165(14)
O1W 0.0264(14) 0.0363(16) 0.0315(14) -0.0118(13) 0.0079(11) -0.0075(12)
O1W1 0.020(10) 0.016(10) 0.019(10) 0.001(9) 0.005(8) -0.010(8)
O2W 0.085(3) 0.080(3) 0.076(2) 0.005(2) 0.003(2) -0.009(2)
O3W 0.0401(14) 0.0318(13) 0.0359(13) -0.0040(11) 0.0106(11) -0.0017(11)

loop_
_atom_type_symbol
_atom_type_description
_atom_type_scat_dispersion_real
_atom_type_scat_dispersion_imag
_atom_type_scat_source
C C 0.0033 0.0016 'International Tables Vol C Tables 4.2.6.8 and 6.1.1.4'
H H 0.0000 0.0000 'International Tables Vol C Tables 4.2.6.8 and 6.1.1.4'
O O 0.0106 0.0060 'International Tables Vol C Tables 4.2.6.8 and 6.1.1.4'
S S 0.1246 0.1234 'International Tables Vol C Tables 4.2.6.8 and 6.1.1.4'
N N 0.0061 0.0033 'International Tables Vol C Tables 4.2.6.8 and 6.1.1.4'

loop_
_geom_angle_atom_site_label_1
_geom_angle_atom_site_label_2
_geom_angle_atom_site_label_3
_geom_angle
O1 C1 C6 117.2(2)
O1 C1 C2 120.3(2)
C6 C1 C2 122.5(2)
C3 C2 C1 117.4(2)
C3 C2 C28 120.4(2)
C1 C2 C28 122.1(2)
C4 C3 C2 121.5(3)
C4 C3 H3 119.3
C2 C3 H3 119.3
C3 C4 C5 120.0(3)
C3 C4 S1 118.8(2)
C5 C4 S1 121.2(2)
C4 C5 C6 120.4(3)
C4 C5 H5 119.8
C6 C5 H5 119.8
C1 C6 C5 118.3(2)
C1 C6 C7 121.5(2)
C5 C6 C7 120.2(2)
C9 C7 C6 111.9(2)
C9 C7 H7A 109.2
C6 C7 H7A 109.2
C9 C7 H7B 109.2
C6 C7 H7B 109.2
H7A C7 H7B 107.9
O2 C8 C13 117.3(2)
O2 C8 C9 120.7(2)
C13 C8 C9 121.9(3)
C10 C9 C8 118.3(3)
C10 C9 C7 119.9(2)
C8 C9 C7 121.9(2)
C9 C10 C11 120.7(3)
C9 C10 H10 119.6
C11 C10 H10 119.6
C10 C11 C12 120.3(3)
C10 C11 S2 120.0(2)
C12 C11 S2 119.6(2)
C13 C12 C11 120.4(3)
C13 C12 H12 119.8
C11 C12 H12 119.8
C12 C13 C8 118.3(3)
C12 C13 C14 120.3(2)
C8 C13 C14 121.4(2)
C16 C14 C13 112.4(2)
C16 C14 H14A 109.1
C13 C14 H14A 109.1
C16 C14 H14B 109.1
C13 C14 H14B 109.1
H14A C14 H14B 107.9
O3 C15 C20 117.1(2)
O3 C15 C16 120.3(2)
C20 C15 C16 122.5(2)
C17 C16 C15 117.8(3)
C17 C16 C14 119.8(2)
C15 C16 C14 122.4(2)
C18 C17 C16 120.6(3)
C18 C17 H17 119.7
C16 C17 H17 119.7
C19 C18 C17 120.1(3)
C19 C18 S3 119.3(2)
C17 C18 S3 120.4(2)
C18 C19 C20 121.0(3)
C18 C19 H19 119.5
C20 C19 H19 119.5
C19 C20 C15 117.9(2)
C19 C20 C21 120.3(2)
C15 C20 C21 121.7(2)
C20 C21 C23 111.3(2)
C20 C21 H21A 109.4
C23 C21 H21A 109.4
C20 C21 H21B 109.4
C23 C21 H21B 109.4
H21A C21 H21B 108.0
O4 C22 C23 120.9(2)
O4 C22 C27 117.1(2)
C23 C22 C27 122.0(2)
C24 C23 C22 118.1(2)
C24 C23 C21 119.9(2)
C22 C23 C21 121.9(2)
C25 C24 C23 120.9(3)
C25 C24 H24 119.6
C23 C24 H24 119.6
C24 C25 C26 120.0(3)
C24 C25 S4 120.3(2)
C26 C25 S4 119.5(2)
C27 C26 C25 120.8(3)
C27 C26 H26 119.6
C25 C26 H26 119.6
C26 C27 C22 118.1(2)
C26 C27 C28 120.4(2)
C22 C27 C28 121.4(2)
C27 C28 C2 111.6(2)
C27 C28 H28A 109.3
C2 C28 H28A 109.3
C27 C28 H28B 109.3
C2 C28 H28B 109.3
H28A C28 H28B 108.0
C1 O1 H1 109.5
C8 O2 H2 109.5
C15 O3 H3A 109.5
C22 O4 H4 109.5
O5 S1 O6 114.51(12)
O5 S1 O7 111.94(12)
O6 S1 O7 111.34(12)
O5 S1 C4 106.81(12)
O6 S1 C4 106.24(12)
O7 S1 C4 105.30(12)
O9 S2 O10 113.59(13)
O9 S2 O8 112.08(12)
O10 S2 O8 112.99(13)
O9 S2 C11 105.90(12)
O10 S2 C11 106.11(13)
O8 S2 C11 105.35(13)
O13 S3 O12 113.77(13)
O13 S3 O11 113.00(12)
O12 S3 O11 112.46(13)
O13 S3 C18 106.30(13)
O12 S3 C18 105.71(12)
O11 S3 C18 104.67(13)
O16 S4 O15 114.58(13)
O16 S4 O14 112.42(12)
O15 S4 O14 111.46(12)
O16 S4 C25 106.59(12)
O15 S4 C25 105.71(12)
O14 S4 C25 105.28(12)
N1A C1A C2A 120.2(3)
N1A C1A H1A 119.9
C2A C1A H1A 119.9
C1A C2A C3A 120.4(3)
C1A C2A H2A 119.8
C3A C2A H2A 119.8
C2A C3A C4A 117.4(3)
C2A C3A C6A 120.9(3)
C4A C3A C6A 121.6(3)
C5A C4A C3A 120.5(3)
C5A C4A H4A 119.7
C3A C4A H4A 119.7
N1A C5A C4A 119.9(3)
N1A C5A H5A 120.0
C4A C5A H5A 120.0
C3A C6A C7A 114.8(2)
C3A C6A H6A1 108.6
C7A C6A H6A1 108.6
C3A C6A H6A2 108.6
C7A C6A H6A2 108.6
H6A1 C6A H6A2 107.6
C6A C7A C8A 109.8(2)
C6A C7A H7A1 109.7
C8A C7A H7A1 109.7
C6A C7A H7A2 109.7
C8A C7A H7A2 109.7
H7A1 C7A H7A2 108.2
C11A C8A C7A 111.9(2)
C11A C8A H8A1 109.2
C7A C8A H8A1 109.2
C11A C8A H8A2 109.2
C7A C8A H8A2 109.2
H8A1 C8A H8A2 107.9
N2A C9A C10A 119.7(3)
N2A C9A H9A 120.1
C10A C9A H9A 120.1
C9A C10A C11A 120.7(3)
C9A C10A H10A 119.7
C11A C10A H10A 119.7
C10A C11A C12A 117.5(3)
C10A C11A C8A 121.5(3)
C12A C11A C8A 121.0(3)
C13A C12A C11A 119.9(3)
C13A C12A H12A 120.0
C11A C12A H12A 120.0
N2A C13A C12A 120.0(3)
N2A C13A H13A 120.0
C12A C13A H13A 120.0
C5A N1A C1A 121.5(3)
C5A N1A H1A1 119.2
C1A N1A H1A1 119.2
C9A N2A C13A 122.1(3)
C9A N2A H2A1 119.0
C13A N2A H2A1 119.0
N1B C1B C2B 120.3(3)
N1B C1B H1B 119.8
C2B C1B H1B 119.8
C1B C2B C3B 120.0(3)
C1B C2B H2B 120.0
C3B C2B H2B 120.0
C4B C3B C2B 117.6(3)
C4B C3B C6B 121.1(3)
C2B C3B C6B 121.3(3)
C5B C4B C3B 120.3(3)
C5B C4B H4B 119.9
C3B C4B H4B 119.9
N1B C5B C4B 120.1(3)
N1B C5B H5B 119.9
C4B C5B H5B 119.9
C3B C6B C7B 113.1(2)
C3B C6B H6B1 109.0
C7B C6B H6B1 109.0
C3B C6B H6B2 109.0
C7B C6B H6B2 109.0
H6B1 C6B H6B2 107.8
C6B C7B C8B 110.9(2)
C6B C7B H7B1 109.5
C8B C7B H7B1 109.5
C6B C7B H7B2 109.5
C8B C7B H7B2 109.5
H7B1 C7B H7B2 108.1
C11B C8B C7B 113.5(2)
C11B C8B H8B1 108.9
C7B C8B H8B1 108.9
C11B C8B H8B2 108.9
C7B C8B H8B2 108.9
H8B1 C8B H8B2 107.7
N2B C9B C10B 119.2(3)
N2B C9B H9B 120.4
C10B C9B H9B 120.4
C9B C10B C11B 121.4(3)
C9B C10B H10B 119.3
C11B C10B H10B 119.3
C10B C11B C12B 116.6(3)
C10B C11B C8B 121.3(3)
C12B C11B C8B 122.0(3)
C13B C12B C11B 120.5(3)
C13B C12B H12B 119.8
C11B C12B H12B 119.8
N2B C13B C12B 120.2(3)
N2B C13B H13B 119.9
C12B C13B H13B 119.9
C5B N1B C1B 121.6(3)
C5B N1B H1B1 119.2
C1B N1B H1B1 119.2
C13B N2B C9B 122.1(3)
C13B N2B H2B1 119.0
C9B N2B H2B1 119.0
O1C C1C C3C 118.8(3)
O1C C1C C2C 120.3(3)
C3C C1C C2C 121.0(3)
C1C C2C H2C1 109.5
C1C C2C H2C2 109.5
H2C1 C2C H2C2 109.5
C1C C2C H2C3 109.5
H2C1 C2C H2C3 109.5
H2C2 C2C H2C3 109.5
C1C C3C H3C1 109.5
C1C C3C H3C2 109.5
H3C1 C3C H3C2 109.5
C1C C3C H3C3 109.5
H3C1 C3C H3C3 109.5
H3C2 C3C H3C3 109.5
H2WA O2W H2WB 107.7
H3WA O3W H3WB 99.6
H3WA O3W H3WC 107.7
H3WB O3W H3WC 130.6

loop_
_geom_bond_atom_site_label_1
_geom_bond_atom_site_label_2
_geom_bond_distance
C1 O1 1.382(3)
C1 C6 1.393(4)
C1 C2 1.400(4)
C2 C3 1.392(4)
C2 C28 1.527(4)
C3 C4 1.387(4)
C3 H3 0.9500
C4 C5 1.391(4)
C4 S1 1.775(3)
C5 C6 1.398(4)
C5 H5 0.9500
C6 C7 1.525(4)
C7 C9 1.521(4)
C7 H7A 0.9900
C7 H7B 0.9900
C8 O2 1.383(3)
C8 C13 1.398(4)
C8 C9 1.405(4)
C9 C10 1.385(4)
C10 C11 1.391(4)
C10 H10 0.9500
C11 C12 1.394(4)
C11 S2 1.779(3)
C12 C13 1.391(4)
C12 H12 0.9500
C13 C14 1.521(4)
C14 C16 1.518(4)
C14 H14A 0.9900
C14 H14B 0.9900
C15 O3 1.381(3)
C15 C20 1.394(4)
C15 C16 1.402(4)
C16 C17 1.398(4)
C17 C18 1.392(4)
C17 H17 0.9500
C18 C19 1.387(4)
C18 S3 1.775(3)
C19 C20 1.393(4)
C19 H19 0.9500
C20 C21 1.513(4)
C21 C23 1.527(4)
C21 H21A 0.9900
C21 H21B 0.9900
C22 O4 1.378(3)
C22 C23 1.398(4)
C22 C27 1.402(4)
C23 C24 1.394(4)
C24 C25 1.387(4)
C24 H24 0.9500
C25 C26 1.394(4)
C25 S4 1.780(3)
C26 C27 1.390(4)
C26 H26 0.9500
C27 C28 1.522(4)
C28 H28A 0.9900
C28 H28B 0.9900
O1 H1 0.8400
O2 H2 0.8400
O3 H3A 0.8400
O4 H4 0.8400
O5 S1 1.443(2)
O6 S1 1.453(2)
O7 S1 1.475(2)
O8 S2 1.465(2)
O9 S2 1.454(2)
O10 S2 1.454(2)
O11 S3 1.468(2)
O12 S3 1.453(2)
O13 S3 1.449(2)
O14 S4 1.471(2)
O15 S4 1.456(2)
O16 S4 1.444(2)
C1A N1A 1.346(4)
C1A C2A 1.377(4)
C1A H1A 0.9500
C2A C3A 1.389(4)
C2A H2A 0.9500
C3A C4A 1.401(4)
C3A C6A 1.502(4)
C4A C5A 1.376(4)
C4A H4A 0.9500
C5A N1A 1.340(4)
C5A H5A 0.9500
C6A C7A 1.530(4)
C6A H6A1 0.9900
C6A H6A2 0.9900
C7A C8A 1.530(4)
C7A H7A1 0.9900
C7A H7A2 0.9900
C8A C11A 1.501(4)
C8A H8A1 0.9900
C8A H8A2 0.9900
C9A N2A 1.335(4)
C9A C10A 1.369(4)
C9A H9A 0.9500
C10A C11A 1.387(4)
C10A H10A 0.9500
C11A C12A 1.399(4)
C12A C13A 1.371(4)
C12A H12A 0.9500
C13A N2A 1.335(4)
C13A H13A 0.9500
N1A H1A1 0.8800
N2A H2A1 0.8800
C1B N1B 1.347(4)
C1B C2B 1.369(4)
C1B H1B 0.9500
C2B C3B 1.406(4)
C2B H2B 0.9500
C3B C4B 1.392(4)
C3B C6B 1.497(4)
C4B C5B 1.379(4)
C4B H4B 0.9500
C5B N1B 1.339(4)
C5B H5B 0.9500
C6B C7B 1.529(4)
C6B H6B1 0.9900
C6B H6B2 0.9900
C7B C8B 1.530(4)
C7B H7B1 0.9900
C7B H7B2 0.9900
C8B C11B 1.493(4)
C8B H8B1 0.9900
C8B H8B2 0.9900
C9B N2B 1.343(4)
C9B C10B 1.375(4)
C9B H9B 0.9500
C10B C11B 1.398(4)
C10B H10B 0.9500
C11B C12B 1.400(4)
C12B C13B 1.375(4)
C12B H12B 0.9500
C13B N2B 1.339(4)
C13B H13B 0.9500
N1B H1B1 0.8800
N2B H2B1 0.8800
C1C O1C 1.248(4)
C1C C3C 1.444(5)
C1C C2C 1.461(5)
C2C H2C1 0.9800
C2C H2C2 0.9800
C2C H2C3 0.9800
C3C H3C1 0.9800
C3C H3C2 0.9800
C3C H3C3 0.9800
O1W H1W1 0.8833
O1W H2W1 0.8803
O2W H2WA 0.8499
O2W H2WB 0.8501
O3W H3WA 0.9071
O3W H3WB 0.8780
O3W H3WC 0.8713

loop_
_geom_hbond_atom_site_label_D
_geom_hbond_atom_site_label_H
_geom_hbond_atom_site_label_A
_geom_hbond_distance_DH
_geom_hbond_distance_HA
_geom_hbond_distance_DA
_geom_hbond_angle_DHA
_geom_hbond_site_symmetry_A
O1 H1 O4 0.84 1.85 2.669(3) 165.1 .
O2 H2 O1 0.84 1.83 2.651(3) 164.4 .
O3 H3A O2 0.84 1.83 2.665(3) 173.5 .
O4 H4 O3 0.84 1.90 2.694(3) 156.4 .
N1A H1A1 O7 0.88 1.83 2.706(3) 172.6 4_575
N2A H2A1 O3W 0.88 2.03 2.809(3) 146.2 3_656
N2A H2A1 O2W 0.88 2.35 2.959(5) 126.7 4_565
N1B H1B1 O14 0.88 1.91 2.769(3) 165.2 2_646
N2B H2B1 O1W 0.88 1.80 2.676(3) 174.5 2_546
N2B H2B1 O1W1 0.88 1.88 2.68(2) 150.0 2_546
O1W H1W1 O1C 0.88 1.93 2.794(4) 166.0 .
O1W H2W1 O8 0.88 1.83 2.696(3) 167.1 .
O2W H2WA O10 0.85 2.01 2.853(5) 169.9 .
O2W H2WB O11 0.85 2.64 3.281(5) 133.6 .
O3W H3WA O11 0.91 1.84 2.721(3) 163.2 2_646
O3W H3WB O2W 0.88 2.16 2.923(5) 145.0 2_646
O3W H3WC O15 0.87 2.03 2.815(3) 148.9 1_545

loop_
_geom_torsion_atom_site_label_1
_geom_torsion_atom_site_label_2
_geom_torsion_atom_site_label_3
_geom_torsion_atom_site_label_4
_geom_torsion
O1 C1 C2 C3 177.6(2)
C6 C1 C2 C3 0.6(4)
O1 C1 C2 C28 -3.0(4)
C6 C1 C2 C28 180.0(2)
C1 C2 C3 C4 -0.4(4)
C28 C2 C3 C4 -179.8(2)
C2 C3 C4 C5 -0.3(4)
C2 C3 C4 S1 176.7(2)
C3 C4 C5 C6 0.8(4)
S1 C4 C5 C6 -176.1(2)
O1 C1 C6 C5 -177.1(2)
C2 C1 C6 C5 -0.1(4)
O1 C1 C6 C7 4.9(4)
C2 C1 C6 C7 -178.0(2)
C4 C5 C6 C1 -0.7(4)
C4 C5 C6 C7 177.3(2)
C1 C6 C7 C9 86.9(3)
C5 C6 C7 C9 -91.0(3)
O2 C8 C9 C10 174.9(2)
C13 C8 C9 C10 -2.2(4)
O2 C8 C9 C7 -5.0(4)
C13 C8 C9 C7 177.9(2)
C6 C7 C9 C10 90.9(3)
C6 C7 C9 C8 -89.2(3)
C8 C9 C10 C11 0.8(4)
C7 C9 C10 C11 -179.3(2)
C9 C10 C11 C12 1.1(4)
C9 C10 C11 S2 -174.5(2)
C10 C11 C12 C13 -1.7(4)
S2 C11 C12 C13 173.9(2)
C11 C12 C13 C8 0.4(4)
C11 C12 C13 C14 -180.0(2)
O2 C8 C13 C12 -175.6(2)
C9 C8 C13 C12 1.5(4)
O2 C8 C13 C14 4.7(4)
C9 C8 C13 C14 -178.1(2)
C12 C13 C14 C16 -91.3(3)
C8 C13 C14 C16 88.3(3)
O3 C15 C16 C17 175.5(2)
C20 C15 C16 C17 -2.4(4)
O3 C15 C16 C14 -3.1(4)
C20 C15 C16 C14 179.1(2)
C13 C14 C16 C17 92.6(3)
C13 C14 C16 C15 -88.9(3)
C15 C16 C17 C18 0.8(4)
C14 C16 C17 C18 179.4(2)
C16 C17 C18 C19 0.9(4)
C16 C17 C18 S3 -174.6(2)
C17 C18 C19 C20 -1.2(4)
S3 C18 C19 C20 174.3(2)
C18 C19 C20 C15 -0.3(4)
C18 C19 C20 C21 179.0(2)
O3 C15 C20 C19 -175.8(2)
C16 C15 C20 C19 2.1(4)
O3 C15 C20 C21 5.0(4)
C16 C15 C20 C21 -177.1(2)
C19 C20 C21 C23 -91.3(3)
C15 C20 C21 C23 87.9(3)
O4 C22 C23 C24 178.6(2)
C27 C22 C23 C24 0.2(4)
O4 C22 C23 C21 -4.6(4)
C27 C22 C23 C21 177.1(2)
C20 C21 C23 C24 86.5(3)
C20 C21 C23 C22 -90.3(3)
C22 C23 C24 C25 0.1(4)
C21 C23 C24 C25 -176.9(2)
C23 C24 C25 C26 -0.5(4)
C23 C24 C25 S4 175.7(2)
C24 C25 C26 C27 0.6(4)
S4 C25 C26 C27 -175.7(2)
C25 C26 C27 C22 -0.3(4)
C25 C26 C27 C28 177.5(2)
O4 C22 C27 C26 -178.5(2)
C23 C22 C27 C26 -0.1(4)
O4 C22 C27 C28 3.7(4)
C23 C22 C27 C28 -177.9(2)
C26 C27 C28 C2 -87.3(3)
C22 C27 C28 C2 90.4(3)
C3 C2 C28 C27 91.3(3)
C1 C2 C28 C27 -88.1(3)
C3 C4 S1 O5 165.5(2)
C5 C4 S1 O5 -17.5(3)
C3 C4 S1 O6 42.9(2)
C5 C4 S1 O6 -140.2(2)
C3 C4 S1 O7 -75.3(2)
C5 C4 S1 O7 101.6(2)
C10 C11 S2 O9 85.9(2)
C12 C11 S2 O9 -89.6(2)
C10 C11 S2 O10 -153.1(2)
C12 C11 S2 O10 31.4(3)
C10 C11 S2 O8 -33.0(3)
C12 C11 S2 O8 151.4(2)
C19 C18 S3 O13 29.5(2)
C17 C18 S3 O13 -155.0(2)
C19 C18 S3 O12 -91.8(2)
C17 C18 S3 O12 83.8(2)
C19 C18 S3 O11 149.3(2)
C17 C18 S3 O11 -35.2(2)
C24 C25 S4 O16 155.3(2)
C26 C25 S4 O16 -28.5(3)
C24 C25 S4 O15 33.0(3)
C26 C25 S4 O15 -150.8(2)
C24 C25 S4 O14 -85.1(2)
C26 C25 S4 O14 91.1(2)
N1A C1A C2A C3A 0.9(4)
C1A C2A C3A C4A -1.5(4)
C1A C2A C3A C6A 176.9(3)
C2A C3A C4A C5A 1.7(4)
C6A C3A C4A C5A -176.7(3)
C3A C4A C5A N1A -1.3(4)
C2A C3A C6A C7A 131.1(3)
C4A C3A C6A C7A -50.6(4)
C3A C6A C7A C8A -171.0(2)
C6A C7A C8A C11A 178.2(2)
N2A C9A C10A C11A 2.1(5)
C9A C10A C11A C12A 0.0(4)
C9A C10A C11A C8A -179.3(3)
C7A C8A C11A C10A 109.2(3)
C7A C8A C11A C12A -70.1(3)
C10A C11A C12A C13A -1.8(4)
C8A C11A C12A C13A 177.5(3)
C11A C12A C13A N2A 1.6(4)
C4A C5A N1A C1A 0.7(4)
C2A C1A N1A C5A -0.5(4)
C10A C9A N2A C13A -2.4(4)
C12A C13A N2A C9A 0.6(4)
N1B C1B C2B C3B -0.1(4)
C1B C2B C3B C4B -1.1(4)
C1B C2B C3B C6B 178.1(3)
C2B C3B C4B C5B 1.6(4)
C6B C3B C4B C5B -177.5(3)
C3B C4B C5B N1B -1.0(4)
C4B C3B C6B C7B -119.7(3)
C2B C3B C6B C7B 61.1(4)
C3B C6B C7B C8B 177.0(2)
C6B C7B C8B C11B 171.8(2)
N2B C9B C10B C11B -0.3(4)
C9B C10B C11B C12B -1.4(4)
C9B C10B C11B C8B 177.4(3)
C7B C8B C11B C10B -131.3(3)
C7B C8B C11B C12B 47.5(4)
C10B C11B C12B C13B 1.6(4)
C8B C11B C12B C13B -177.2(3)
C11B C12B C13B N2B -0.3(4)
C4B C5B N1B C1B -0.3(4)
C2B C1B N1B C5B 0.9(4)
C12B C13B N2B C9B -1.4(4)
C10B C9B N2B C13B 1.7(4)
